data_4068839
loop_
_publ_author_name
'Anderson, Brian J.'
'Glueck, David S.'
'DiPasquale, Antonio G.'
'Rheingold, Arnold L.'

_publ_section_title
;
 Substrate and Catalyst Screening in Platinum-Catalyzed Asymmetric
 Alkylation of Bis(secondary) Phosphines. Synthesis of an Enantiomerically
 PureC2-Symmetric Diphosphine
;
_journal_issue 1
_journal_name_full Organometallics
_journal_page_first 386
_journal_paper_doi 10.1021/om801124t
_journal_volume 28
_journal_year 2009
_chemical_formula_sum 'C30 H26 F6 P2'
_chemical_formula_weight 562.45
_chemical_name_common BJA-425
_chemical_name_systematic
;
 ?
;
_space_group.centring_type C

_space_group_IT_number 15
_space_group.IT_number 15

_symmetry_cell_setting monoclinic
_symmetry_space_group_name_Hall '-C 2yc'
_symmetry_space_group_name_H-M 'C 1 2/c 1'
_atom_sites_solution_hydrogens geom
_atom_sites_solution_primary direct
_atom_sites_solution_secondary difmap
_audit_creation_method SHELXL-97
_cell_angle_alpha 90.00
_cell_angle_beta 94.356(2)
_cell_angle_gamma 90.00
_cell_formula_units_Z 4
_cell_length_a 14.5330(18)
_cell_length_b 15.6300(19)
_cell_length_c 11.6520(14)
_cell_measurement_reflns_used 7679
_cell_measurement_temperature 100(2)
_cell_measurement_theta_max 28.18
_cell_measurement_theta_min 2.52
_cell_volume 2639.1(6)
_computing_cell_refinement 'Bruker SMART'
_computing_data_collection 'Bruker SMART'
_computing_data_reduction 'Bruker SAINT'
_computing_molecular_graphics ORTEP-32
_computing_publication_material WinGX
_computing_structure_refinement SHELXL-97
_computing_structure_solution SIR-2004
_diffrn_ambient_temperature 100(2)
_diffrn_measured_fraction_theta_full 0.998
_diffrn_measured_fraction_theta_max 0.933
_diffrn_measurement_device_type 'CCD area detector'
_diffrn_measurement_method 'phi and omega scans'
_diffrn_radiation_monochromator graphite
_diffrn_radiation_source 'fine-focus sealed tube'
_diffrn_radiation_type MoK\a
_diffrn_radiation_wavelength 0.71073
_diffrn_reflns_av_R_equivalents 0.0256
_diffrn_reflns_av_sigmaI/netI 0.0226
_diffrn_reflns_limit_h_max 19
_diffrn_reflns_limit_h_min -18
_diffrn_reflns_limit_k_max 20
_diffrn_reflns_limit_k_min -20
_diffrn_reflns_limit_l_max 15
_diffrn_reflns_limit_l_min -15
_diffrn_reflns_number 10796
_diffrn_reflns_theta_full 25.00
_diffrn_reflns_theta_max 28.18
_diffrn_reflns_theta_min 2.52
_exptl_absorpt_coefficient_mu 0.226
_exptl_absorpt_correction_T_max 0.9844
_exptl_absorpt_correction_T_min 0.9669
_exptl_absorpt_correction_type multi-scan
_exptl_absorpt_process_details SADABS
_exptl_crystal_colour colorless
_exptl_crystal_density_diffrn 1.416
_exptl_crystal_density_method 'not measured'
_exptl_crystal_description block
_exptl_crystal_F_000 1160
_exptl_crystal_size_max 0.15
_exptl_crystal_size_mid 0.07
_exptl_crystal_size_min 0.07
_refine_diff_density_max 0.514
_refine_diff_density_min -0.215
_refine_diff_density_rms 0.058
_refine_ls_extinction_method none
_refine_ls_goodness_of_fit_ref 1.044
_refine_ls_hydrogen_treatment constr
_refine_ls_matrix_type full
_refine_ls_number_parameters 172
_refine_ls_number_reflns 3037
_refine_ls_number_restraints 0
_refine_ls_restrained_S_all 1.044
_refine_ls_R_factor_all 0.0383
_refine_ls_R_factor_gt 0.0342
_refine_ls_shift/su_max 0.000
_refine_ls_shift/su_mean 0.000
_refine_ls_structure_factor_coef Fsqd
_refine_ls_weighting_details 'calc w=1/[\s^2^(Fo^2^)+(0.0521P)^2^+2.2278P] where P=(Fo^2^+2Fc^2^)/3'
_refine_ls_weighting_scheme calc
_refine_ls_wR_factor_gt 0.0914
_refine_ls_wR_factor_ref 0.0945
_reflns_number_gt 2729
_reflns_number_total 3037
_reflns_threshold_expression >2sigma(I)
_cod_data_source_file om801124t_si_001.cif
_cod_data_source_block glu233
_cod_depositor_comments
;
The following automatic conversions were performed:

'_symmetry_cell_setting' value 'Monoclinic' changed to 'monoclinic'
according to /home/saulius/struct/CIF-dictionaries/cif_core.dic
dictionary named 'cif_core.dic' version 2.4.2 from 2011-04-26.

Automatic conversion script
Id: cif_fix_values 1715 2011-07-08 13:25:40Z adriana 

The following automatic conversions were performed:

'_space_group.centring_type' value 'C centered' was replaced with the
value 'C' as specified in the replacement file
'/home/antanas/src/cod-tools/trunk/data/replacement-values/replacement_values.lst'.

Automatic conversion script
Id: cif_fix_values 5642 2017-10-24 12:04:52Z antanas 
;
_cod_original_sg_symbol_H-M C2/c
_cod_database_code 4068839

loop_
_symmetry_equiv_pos_as_xyz
'x, y, z'
'-x, y, -z+1/2'
'x+1/2, y+1/2, z'
'-x+1/2, y+1/2, -z+1/2'
'-x, -y, -z'
'x, -y, z-1/2'
'-x+1/2, -y+1/2, -z'
'x+1/2, -y+1/2, z-1/2'

loop_
_atom_site_label
_atom_site_type_symbol
_atom_site_fract_x
_atom_site_fract_y
_atom_site_fract_z
_atom_site_U_iso_or_equiv
_atom_site_adp_type
_atom_site_occupancy
_atom_site_symmetry_multiplicity
_atom_site_calc_flag
_atom_site_refinement_flags
C1 C 0.06921(8) 0.16932(8) 0.06047(11) 0.0177(2) Uani 1 1 d .
C2 C -0.00416(9) 0.21976(8) 0.09379(11) 0.0197(3) Uani 1 1 d .
H2 H -0.0388 0.2011 0.1551 0.024 Uiso 1 1 calc R
C3 C -0.02687(9) 0.29635(8) 0.03868(12) 0.0216(3) Uani 1 1 d .
H3 H -0.0765 0.3299 0.0627 0.026 Uiso 1 1 calc R
C4 C 0.02262(9) 0.32414(9) -0.05137(12) 0.0235(3) Uani 1 1 d .
H4 H 0.0070 0.3765 -0.0894 0.028 Uiso 1 1 calc R
C5 C 0.09520(10) 0.27489(9) -0.08552(13) 0.0256(3) Uani 1 1 d .
H5 H 0.1291 0.2936 -0.1474 0.031 Uiso 1 1 calc R
C6 C 0.11859(9) 0.19833(8) -0.02965(12) 0.0229(3) Uani 1 1 d .
H6 H 0.1688 0.1655 -0.0533 0.027 Uiso 1 1 calc R
C7 C 0.20077(8) 0.03097(8) 0.08417(11) 0.0188(3) Uani 1 1 d .
H7A H 0.1914 0.0241 -0.0004 0.023 Uiso 1 1 calc R
H7B H 0.2501 0.0738 0.1008 0.023 Uiso 1 1 calc R
C8 C 0.23002(9) -0.05361(8) 0.13834(11) 0.0181(3) Uani 1 1 d .
C9 C 0.19595(9) -0.12882(9) 0.08637(12) 0.0212(3) Uani 1 1 d .
H9 H 0.1564 -0.1251 0.0178 0.025 Uiso 1 1 calc R
C10 C 0.21810(9) -0.20893(8) 0.13196(12) 0.0223(3) Uani 1 1 d .
H10 H 0.1931 -0.2589 0.0952 0.027 Uiso 1 1 calc R
C11 C 0.27653(9) -0.21602(8) 0.23098(12) 0.0217(3) Uani 1 1 d .
H11 H 0.2922 -0.2708 0.2620 0.026 Uiso 1 1 calc R
C12 C 0.31209(8) -0.14273(9) 0.28459(12) 0.0204(3) Uani 1 1 d .
H12 H 0.3526 -0.1473 0.3522 0.025 Uiso 1 1 calc R
C13 C 0.28865(9) -0.06221(8) 0.23963(11) 0.0186(3) Uani 1 1 d .
C14 C 0.33267(9) 0.01422(9) 0.29855(12) 0.0222(3) Uani 1 1 d .
C15 C 0.00326(9) -0.00019(8) 0.06570(11) 0.0181(3) Uani 1 1 d .
H15A H 0.0152 -0.0597 0.0918 0.022 Uiso 1 1 calc R
H15B H -0.0578 0.0164 0.0909 0.022 Uiso 1 1 calc R
F1 F 0.27157(6) 0.07545(5) 0.32214(8) 0.0309(2) Uani 1 1 d .
F2 F 0.37862(6) -0.00474(5) 0.39922(7) 0.0311(2) Uani 1 1 d .
F3 F 0.39373(6) 0.05250(6) 0.23416(8) 0.0328(2) Uani 1 1 d .
P1 P 0.09167(2) 0.06971(2) 0.14117(3) 0.01671(11) Uani 1 1 d .

loop_
_atom_site_aniso_label
_atom_site_aniso_U_11
_atom_site_aniso_U_22
_atom_site_aniso_U_33
_atom_site_aniso_U_23
_atom_site_aniso_U_13
_atom_site_aniso_U_12
C1 0.0172(6) 0.0145(6) 0.0209(6) -0.0005(5) -0.0023(5) -0.0017(4)
C2 0.0174(6) 0.0199(6) 0.0216(6) -0.0004(5) 0.0001(5) -0.0010(5)
C3 0.0167(6) 0.0201(6) 0.0275(7) -0.0020(5) -0.0008(5) 0.0023(5)
C4 0.0229(6) 0.0171(6) 0.0299(7) 0.0039(5) -0.0011(5) 0.0007(5)
C5 0.0258(7) 0.0215(7) 0.0302(7) 0.0056(5) 0.0067(6) 0.0005(5)
C6 0.0212(6) 0.0190(6) 0.0291(7) 0.0015(5) 0.0058(5) 0.0020(5)
C7 0.0154(6) 0.0174(6) 0.0234(6) 0.0021(5) 0.0006(5) 0.0002(5)
C8 0.0146(5) 0.0175(6) 0.0225(6) 0.0014(5) 0.0026(5) 0.0009(4)
C9 0.0181(6) 0.0208(6) 0.0243(6) -0.0006(5) -0.0006(5) 0.0013(5)
C10 0.0196(6) 0.0171(6) 0.0302(7) -0.0026(5) 0.0013(5) -0.0005(5)
C11 0.0196(6) 0.0162(6) 0.0293(7) 0.0033(5) 0.0027(5) 0.0016(5)
C12 0.0159(6) 0.0205(6) 0.0247(6) 0.0040(5) -0.0002(5) 0.0006(5)
C13 0.0148(6) 0.0172(6) 0.0238(6) 0.0009(5) 0.0014(5) -0.0008(4)
C14 0.0207(6) 0.0194(6) 0.0256(7) 0.0034(5) -0.0030(5) -0.0022(5)
C15 0.0166(6) 0.0168(6) 0.0207(6) 0.0008(4) 0.0006(5) -0.0013(4)
F1 0.0310(5) 0.0211(4) 0.0392(5) -0.0078(3) -0.0061(4) 0.0035(3)
F2 0.0349(5) 0.0254(4) 0.0307(5) 0.0030(3) -0.0129(4) -0.0052(3)
F3 0.0287(5) 0.0308(5) 0.0386(5) 0.0057(4) -0.0001(4) -0.0144(4)
P1 0.01582(17) 0.01473(17) 0.01939(18) 0.00069(11) 0.00011(12) 0.00014(11)

loop_
_atom_type_symbol
_atom_type_description
_atom_type_scat_dispersion_real
_atom_type_scat_dispersion_imag
_atom_type_scat_source
C C 0.0033 0.0016 'International Tables Vol C Tables 4.2.6.8 and 6.1.1.4'
H H 0.0000 0.0000 'International Tables Vol C Tables 4.2.6.8 and 6.1.1.4'
F F 0.0171 0.0103 'International Tables Vol C Tables 4.2.6.8 and 6.1.1.4'
P P 0.1023 0.0942 'International Tables Vol C Tables 4.2.6.8 and 6.1.1.4'

loop_
_geom_angle_atom_site_label_1
_geom_angle_atom_site_label_2
_geom_angle_atom_site_label_3
_geom_angle
_geom_angle_site_symmetry_1
C6 C1 C2 118.13(12) .
C6 C1 P1 125.52(10) .
C2 C1 P1 116.35(10) .
C3 C2 C1 121.04(12) .
C3 C2 H2 119.5 .
C1 C2 H2 119.5 .
C4 C3 C2 120.15(12) .
C4 C3 H3 119.9 .
C2 C3 H3 119.9 .
C3 C4 C5 119.50(12) .
C3 C4 H4 120.2 .
C5 C4 H4 120.2 .
C4 C5 C6 120.43(13) .
C4 C5 H5 119.8 .
C6 C5 H5 119.8 .
C1 C6 C5 120.74(12) .
C1 C6 H6 119.6 .
C5 C6 H6 119.6 .
C8 C7 P1 110.77(8) .
C8 C7 H7A 109.5 .
P1 C7 H7A 109.5 .
C8 C7 H7B 109.5 .
P1 C7 H7B 109.5 .
H7A C7 H7B 108.1 .
C9 C8 C13 117.07(11) .
C9 C8 C7 118.42(11) .
C13 C8 C7 124.50(11) .
C10 C9 C8 121.95(12) .
C10 C9 H9 119.0 .
C8 C9 H9 119.0 .
C11 C10 C9 120.06(12) .
C11 C10 H10 120.0 .
C9 C10 H10 120.0 .
C10 C11 C12 119.59(12) .
C10 C11 H11 120.2 .
C12 C11 H11 120.2 .
C11 C12 C13 120.28(12) .
C11 C12 H12 119.9 .
C13 C12 H12 119.9 .
C12 C13 C8 121.03(12) .
C12 C13 C14 117.64(12) .
C8 C13 C14 121.21(11) .
F2 C14 F3 106.32(11) .
F2 C14 F1 105.73(11) .
F3 C14 F1 105.71(11) .
F2 C14 C13 113.12(11) .
F3 C14 C13 112.10(11) .
F1 C14 C13 113.26(11) .
C15 C15 P1 117.44(11) 5
C15 C15 H15A 107.9 5
P1 C15 H15A 107.9 .
C15 C15 H15B 107.9 5
P1 C15 H15B 107.9 .
H15A C15 H15B 107.2 .
C1 P1 C15 99.60(6) .
C1 P1 C7 102.46(6) .
C15 P1 C7 102.51(6) .

loop_
_geom_bond_atom_site_label_1
_geom_bond_atom_site_label_2
_geom_bond_distance
_geom_bond_site_symmetry_2
C1 C6 1.3920(18) .
C1 C2 1.4043(18) .
C1 P1 1.8352(13) .
C2 C3 1.3865(18) .
C2 H2 0.9500 .
C3 C4 1.3861(19) .
C3 H3 0.9500 .
C4 C5 1.3882(19) .
C4 H4 0.9500 .
C5 C6 1.3920(19) .
C5 H5 0.9500 .
C6 H6 0.9500 .
C7 C8 1.5120(17) .
C7 P1 1.8659(13) .
C7 H7A 0.9900 .
C7 H7B 0.9900 .
C8 C9 1.3959(18) .
C8 C13 1.4086(18) .
C9 C10 1.3884(19) .
C9 H9 0.9500 .
C10 C11 1.3841(19) .
C10 H10 0.9500 .
C11 C12 1.3859(19) .
C11 H11 0.9500 .
C12 C13 1.3953(18) .
C12 H12 0.9500 .
C13 C14 1.4970(18) .
C14 F2 1.3382(15) .
C14 F3 1.3450(16) .
C14 F1 1.3480(16) .
C15 C15 1.527(2) 5
C15 P1 1.8564(13) .
C15 H15A 0.9900 .
C15 H15B 0.9900 .
